data_2240623
loop_
_publ_author_name
'Leach, Erin G.'
'Kulesza, Alyssa A.'
'Staples, Richard J.'
'Biros, Shannon M.'

_publ_section_title
;
 Crystal structures of
 1-(4-chlorophenyl)-2-(diphenylphosphoryl)ethan-1-one and
 1-(diphenylphosphoryl)-3,3-dimethylbutan-2-one
;
_journal_coeditor_code SU5111
_journal_issue 5
_journal_name_full 'Acta Crystallographica Section E'
_journal_page_first 523
_journal_page_last 527
_journal_paper_doi 10.1107/S2056989015006994
_journal_volume 71
_journal_year 2015
_chemical_formula_iupac 'C20 H16 Cl O2 P'
_chemical_formula_moiety 'C20 H16 Cl O2 P'
_chemical_formula_sum 'C20 H16 Cl O2 P'
_chemical_formula_weight 354.75
_chemical_name_systematic
;
1-(4-Chlorophenyl)-2-(diphenylphosphoryl)ethan-1-one
;
_space_group_crystal_system orthorhombic
_space_group_IT_number 61
_space_group_name_Hall '-P 2ac 2ab'
_space_group_name_H-M_alt 'P b c a'
_symmetry_space_group_name_Hall '-P 2ac 2ab'
_symmetry_space_group_name_H-M 'P b c a'
_atom_sites_solution_hydrogens geom
_atom_sites_solution_primary direct
_audit_creation_method
;
Olex2 1.2
(compiled 2014.11.28 svn.r3107 for OlexSys, GUI svn.r4959)
;
_cell_angle_alpha 90
_cell_angle_beta 90
_cell_angle_gamma 90
_cell_formula_units_Z 8
_cell_length_a 11.7380(2)
_cell_length_b 14.4453(3)
_cell_length_c 19.9515(3)
_cell_measurement_reflns_used 9053
_cell_measurement_temperature 173(2)
_cell_measurement_theta_max 72.006
_cell_measurement_theta_min 4.432
_cell_volume 3382.96(10)
_computing_cell_refinement
;
APEX2 and SAINT (Bruker, 2013)
;
_computing_data_collection
;
APEX2 (Bruker, 2013)
;
_computing_data_reduction
;
SAINT and XPREP (Bruker, 2013)
;
_computing_molecular_graphics
;
CrystalMaker (Palmer, 2007)
;
_computing_publication_material
;
OLEX2 (Dolomanov <i>et al.</i>,  2009; Bourhis <i>et al.</i>,
2015)
;
_computing_structure_refinement
;
SHELXL2014 (Sheldrick, 2015)
;
_computing_structure_solution
;
SHELXS97 (Sheldrick, 2008)
;
_diffrn_ambient_temperature 172.99
_diffrn_measured_fraction_theta_full 0.997
_diffrn_measured_fraction_theta_max 0.988
_diffrn_measurement_device_type 'Bruker APEXII CCD'
_diffrn_measurement_method '\f and \w scans'
_diffrn_radiation_monochromator graphite
_diffrn_radiation_type CuK\a
_diffrn_radiation_wavelength 1.54178
_diffrn_reflns_av_R_equivalents 0.0325
_diffrn_reflns_limit_h_max 14
_diffrn_reflns_limit_h_min -14
_diffrn_reflns_limit_k_max 17
_diffrn_reflns_limit_k_min -17
_diffrn_reflns_limit_l_max 23
_diffrn_reflns_limit_l_min -24
_diffrn_reflns_number 17900
_diffrn_reflns_theta_full 67.679
_diffrn_reflns_theta_max 72.176
_diffrn_reflns_theta_min 4.432
_exptl_absorpt_coefficient_mu 2.965
_exptl_absorpt_correction_T_max 0.7535
_exptl_absorpt_correction_T_min 0.5990
_exptl_absorpt_correction_type multi-scan
_exptl_absorpt_process_details
;
(SADABS; Bruker, 2013)
;
_exptl_crystal_colour colourless
_exptl_crystal_density_diffrn 1.393
_exptl_crystal_description needle
_exptl_crystal_F_000 1472
_exptl_crystal_size_max 0.356
_exptl_crystal_size_mid 0.167
_exptl_crystal_size_min 0.13
_refine_diff_density_max 0.318
_refine_diff_density_min -0.388
_refine_ls_extinction_method none
_refine_ls_goodness_of_fit_ref 1.039
_refine_ls_hydrogen_treatment constr
_refine_ls_matrix_type full
_refine_ls_number_parameters 217
_refine_ls_number_reflns 3297
_refine_ls_number_restraints 0
_refine_ls_restrained_S_all 1.039
_refine_ls_R_factor_all 0.0379
_refine_ls_R_factor_gt 0.0322
_refine_ls_shift/su_max 0.001
_refine_ls_shift/su_mean 0.000
_refine_ls_structure_factor_coef Fsqd
_refine_ls_weighting_details 'w=1/[\s^2^(Fo^2^)+(0.0502P)^2^+1.0258P] where P=(Fo^2^+2Fc^2^)/3'
_refine_ls_weighting_scheme calc
_refine_ls_wR_factor_gt 0.0856
_refine_ls_wR_factor_ref 0.0894
_reflns_number_gt 2880
_reflns_number_total 3297
_reflns_threshold_expression I>2\s(I)
_cod_data_source_file su5111sup1.cif
_cod_data_source_block I
_cod_original_cell_volume 3382.95(10)
_cod_database_code 2240623
_shelx_space_group_comment
;
The symmetry employed for this shelxl refinement is uniquely defined
by the following loop, which should always be used as a source of
symmetry information in preference to the above space-group names.
They are only intended as comments.
;
_shelx_estimated_absorpt_t_min 0.418
_shelx_estimated_absorpt_t_max 0.699
_shelxl_version_number 2.014

loop_
_space_group_symop_operation_xyz
'x, y, z'
'x+1/2, -y+1/2, -z'
'-x, y+1/2, -z+1/2'
'-x+1/2, -y, z+1/2'
'-x, -y, -z'
'-x-1/2, y-1/2, z'
'x, -y-1/2, z-1/2'
'x-1/2, y, -z-1/2'

loop_
_atom_site_type_symbol
_atom_site_label
_atom_site_fract_x
_atom_site_fract_y
_atom_site_fract_z
_atom_site_U_iso_or_equiv
_atom_site_adp_type
_atom_site_calc_flag
_atom_site_occupancy
Cl Cl1 0.80844(4) 0.25495(3) 0.98830(2) 0.04355(14) Uani d 1
P P1 0.47545(3) 0.53879(3) 0.75031(2) 0.02092(11) Uani d 1
O O1 0.33462(10) 0.47690(9) 0.89963(6) 0.0366(3) Uani d 1
O O2 0.60062(9) 0.52376(8) 0.75506(6) 0.0292(3) Uani d 1
C C1 0.40409(13) 0.43971(11) 0.86325(8) 0.0257(3) Uani d 1
C C2 0.38970(12) 0.44712(10) 0.78795(7) 0.0243(3) Uani d 1
H H2A 0.3084 0.4587 0.7777 0.029 Uiso calc 1
H H2B 0.4109 0.3873 0.7673 0.029 Uiso calc 1
C C3 0.50328(13) 0.38850(10) 0.89190(7) 0.0252(3) Uani d 1
C C4 0.51562(14) 0.38806(11) 0.96164(8) 0.0293(3) Uani d 1
H H4 0.4594 0.4170 0.9887 0.035 Uiso calc 1
C C5 0.60803(15) 0.34632(12) 0.99183(8) 0.0328(4) Uani d 1
H H5 0.6163 0.3468 1.0392 0.039 Uiso calc 1
C C6 0.68856(14) 0.30356(11) 0.95145(9) 0.0314(4) Uani d 1
C C7 0.67686(14) 0.30005(12) 0.88247(9) 0.0324(4) Uani d 1
H H7 0.7316 0.2685 0.8559 0.039 Uiso calc 1
C C8 0.58415(14) 0.34315(11) 0.85264(8) 0.0289(3) Uani d 1
H H8 0.5758 0.3417 0.8053 0.035 Uiso calc 1
C C9 0.42652(13) 0.54676(10) 0.66510(7) 0.0236(3) Uani d 1
C C10 0.50496(14) 0.57592(12) 0.61691(8) 0.0319(4) Uani d 1
H H10 0.5815 0.5886 0.6293 0.038 Uiso calc 1
C C11 0.47052(16) 0.58623(13) 0.55074(9) 0.0391(4) Uani d 1
H H11 0.5234 0.6071 0.5180 0.047 Uiso calc 1
C C12 0.35988(17) 0.56633(13) 0.53235(8) 0.0384(4) Uani d 1
H H12 0.3372 0.5726 0.4869 0.046 Uiso calc 1
C C13 0.28230(15) 0.53745(12) 0.57968(9) 0.0347(4) Uani d 1
H H13 0.2063 0.5238 0.5667 0.042 Uiso calc 1
C C14 0.31441(13) 0.52817(11) 0.64629(8) 0.0283(3) Uani d 1
H H14 0.2603 0.5092 0.6789 0.034 Uiso calc 1
C C15 0.43163(12) 0.64440(10) 0.79158(7) 0.0230(3) Uani d 1
C C16 0.51476(14) 0.70315(11) 0.81674(8) 0.0290(3) Uani d 1
H H16 0.5927 0.6859 0.8143 0.035 Uiso calc 1
C C17 0.48423(15) 0.78728(12) 0.84549(8) 0.0338(4) Uani d 1
H H17 0.5413 0.8276 0.8624 0.041 Uiso calc 1
C C18 0.37069(16) 0.81216(12) 0.84948(8) 0.0345(4) Uani d 1
H H18 0.3498 0.8701 0.8683 0.041 Uiso calc 1
C C19 0.28765(15) 0.75256(12) 0.82598(9) 0.0345(4) Uani d 1
H H19 0.2097 0.7692 0.8299 0.041 Uiso calc 1
C C20 0.31663(13) 0.66892(11) 0.79674(8) 0.0286(3) Uani d 1
H H20 0.2591 0.6286 0.7803 0.034 Uiso calc 1

loop_
_atom_site_aniso_label
_atom_site_aniso_U_11
_atom_site_aniso_U_22
_atom_site_aniso_U_33
_atom_site_aniso_U_12
_atom_site_aniso_U_13
_atom_site_aniso_U_23
Cl1 0.0357(2) 0.0428(3) 0.0521(3) 0.00128(18) -0.01410(19) 0.00816(19)
P1 0.0163(2) 0.0199(2) 0.0265(2) -0.00157(13) -0.00033(13) -0.00008(13)
O1 0.0337(6) 0.0397(7) 0.0364(6) 0.0080(5) 0.0075(5) -0.0014(5)
O2 0.0181(5) 0.0310(6) 0.0386(6) -0.0002(5) -0.0015(4) 0.0010(5)
C1 0.0251(7) 0.0207(7) 0.0311(8) -0.0041(6) 0.0033(6) -0.0002(6)
C2 0.0215(7) 0.0207(7) 0.0307(8) -0.0029(6) -0.0001(6) 0.0011(6)
C3 0.0264(7) 0.0203(7) 0.0289(7) -0.0046(6) 0.0017(6) 0.0012(6)
C4 0.0330(8) 0.0259(8) 0.0292(8) -0.0031(7) 0.0059(6) 0.0006(6)
C5 0.0416(9) 0.0299(9) 0.0269(8) -0.0052(7) -0.0015(7) 0.0036(6)
C6 0.0291(8) 0.0255(8) 0.0395(9) -0.0037(7) -0.0057(7) 0.0052(7)
C7 0.0303(8) 0.0305(9) 0.0365(9) 0.0029(7) 0.0014(7) -0.0023(7)
C8 0.0314(8) 0.0279(8) 0.0275(7) 0.0008(6) -0.0002(6) -0.0012(6)
C9 0.0231(7) 0.0207(7) 0.0269(7) -0.0003(6) 0.0003(6) -0.0011(5)
C10 0.0281(8) 0.0333(9) 0.0342(8) -0.0055(7) 0.0053(7) -0.0028(7)
C11 0.0454(10) 0.0409(10) 0.0310(8) -0.0048(8) 0.0106(7) 0.0015(7)
C12 0.0508(11) 0.0371(10) 0.0273(8) 0.0020(8) -0.0037(7) 0.0012(7)
C13 0.0328(9) 0.0356(10) 0.0357(9) -0.0013(7) -0.0088(7) -0.0015(7)
C14 0.0241(8) 0.0299(8) 0.0308(8) -0.0027(6) -0.0008(6) 0.0011(6)
C15 0.0242(7) 0.0207(7) 0.0240(7) -0.0016(6) 0.0001(6) 0.0007(5)
C16 0.0277(8) 0.0277(8) 0.0315(8) -0.0037(6) -0.0027(6) -0.0001(6)
C17 0.0440(9) 0.0269(9) 0.0307(8) -0.0075(7) -0.0060(7) -0.0030(6)
C18 0.0511(10) 0.0234(8) 0.0291(8) 0.0056(7) -0.0006(7) -0.0021(6)
C19 0.0341(9) 0.0302(9) 0.0393(9) 0.0088(7) 0.0007(7) -0.0002(7)
C20 0.0258(7) 0.0256(8) 0.0345(8) 0.0008(6) -0.0026(6) 0.0008(6)

loop_
_atom_type_symbol
_atom_type_description
_atom_type_scat_dispersion_real
_atom_type_scat_dispersion_imag
_atom_type_scat_source
C C 0.0181 0.0091 'International Tables Vol C Tables 4.2.6.8 and 6.1.1.4'
H H 0.0000 0.0000 'International Tables Vol C Tables 4.2.6.8 and 6.1.1.4'
Cl Cl 0.3639 0.7018 'International Tables Vol C Tables 4.2.6.8 and 6.1.1.4'
O O 0.0492 0.0322 'International Tables Vol C Tables 4.2.6.8 and 6.1.1.4'
P P 0.2955 0.4335 'International Tables Vol C Tables 4.2.6.8 and 6.1.1.4'

loop_
_geom_angle_atom_site_label_1
_geom_angle_atom_site_label_2
_geom_angle_atom_site_label_3
_geom_angle
O2 P1 C2 114.35(7)
O2 P1 C9 112.64(7)
O2 P1 C15 112.02(7)
C9 P1 C2 105.04(7)
C9 P1 C15 106.60(7)
C15 P1 C2 105.54(7)
O1 C1 C2 119.05(14)
O1 C1 C3 120.86(14)
C3 C1 C2 120.09(13)
P1 C2 H2A 108.9
P1 C2 H2B 108.9
C1 C2 P1 113.43(10)
C1 C2 H2A 108.9
C1 C2 H2B 108.9
H2A C2 H2B 107.7
C4 C3 C1 117.63(14)
C8 C3 C1 123.27(14)
C8 C3 C4 119.09(15)
C3 C4 H4 119.4
C5 C4 C3 121.18(15)
C5 C4 H4 119.4
C4 C5 H5 120.8
C4 C5 C6 118.47(15)
C6 C5 H5 120.8
C5 C6 Cl1 119.11(13)
C7 C6 Cl1 119.12(13)
C7 C6 C5 121.75(15)
C6 C7 H7 120.4
C6 C7 C8 119.20(15)
C8 C7 H7 120.4
C3 C8 H8 119.9
C7 C8 C3 120.25(15)
C7 C8 H8 119.9
C10 C9 P1 117.37(12)
C14 C9 P1 122.92(12)
C14 C9 C10 119.68(14)
C9 C10 H10 120.2
C11 C10 C9 119.67(16)
C11 C10 H10 120.2
C10 C11 H11 119.9
C12 C11 C10 120.30(16)
C12 C11 H11 119.9
C11 C12 H12 119.9
C13 C12 C11 120.22(16)
C13 C12 H12 119.9
C12 C13 H13 119.8
C12 C13 C14 120.44(16)
C14 C13 H13 119.8
C9 C14 H14 120.2
C13 C14 C9 119.69(15)
C13 C14 H14 120.2
C16 C15 P1 118.74(12)
C16 C15 C20 119.81(15)
C20 C15 P1 121.42(12)
C15 C16 H16 119.9
C15 C16 C17 120.17(15)
C17 C16 H16 119.9
C16 C17 H17 120.0
C18 C17 C16 119.95(15)
C18 C17 H17 120.0
C17 C18 H18 120.1
C19 C18 C17 119.88(16)
C19 C18 H18 120.1
C18 C19 H19 119.6
C18 C19 C20 120.89(16)
C20 C19 H19 119.6
C15 C20 H20 120.4
C19 C20 C15 119.27(15)
C19 C20 H20 120.4

loop_
_geom_bond_atom_site_label_1
_geom_bond_atom_site_label_2
_geom_bond_distance
Cl1 C6 1.7360(16)
P1 O2 1.4882(11)
P1 C2 1.8251(15)
P1 C9 1.7982(15)
P1 C15 1.8083(15)
O1 C1 1.2168(19)
C1 C2 1.515(2)
C1 C3 1.493(2)
C2 H2A 0.9900
C2 H2B 0.9900
C3 C4 1.399(2)
C3 C8 1.394(2)
C4 H4 0.9500
C4 C5 1.380(2)
C5 H5 0.9500
C5 C6 1.387(2)
C6 C7 1.384(2)
C7 H7 0.9500
C7 C8 1.388(2)
C8 H8 0.9500
C9 C10 1.396(2)
C9 C14 1.395(2)
C10 H10 0.9500
C10 C11 1.389(2)
C11 H11 0.9500
C11 C12 1.380(3)
C12 H12 0.9500
C12 C13 1.377(3)
C13 H13 0.9500
C13 C14 1.388(2)
C14 H14 0.9500
C15 C16 1.387(2)
C15 C20 1.399(2)
C16 H16 0.9500
C16 C17 1.391(2)
C17 H17 0.9500
C17 C18 1.383(3)
C18 H18 0.9500
C18 C19 1.382(3)
C19 H19 0.9500
C19 C20 1.384(2)
C20 H20 0.9500

loop_
_geom_hbond_atom_site_label_D
_geom_hbond_atom_site_label_H
_geom_hbond_atom_site_label_A
_geom_hbond_site_symmetry_A
_geom_hbond_distance_DH
_geom_hbond_distance_HA
_geom_hbond_distance_DA
_geom_hbond_angle_DHA
C14 H14 O2 8_557 0.95 2.30 3.1899(19) 156
C20 H20 O2 8_557 0.95 2.50 3.4487(19) 176
C5 H5 Cg3 5_667 0.95 3.00 3.8873(17) 156
C13 H13 Cg1 8_557 0.95 2.90 3.5373(19) 126

loop_
_geom_torsion_atom_site_label_1
_geom_torsion_atom_site_label_2
_geom_torsion_atom_site_label_3
_geom_torsion_atom_site_label_4
_geom_torsion
Cl1 C6 C7 C8 -176.61(13)
P1 C9 C10 C11 -177.86(13)
P1 C9 C14 C13 178.80(13)
P1 C15 C16 C17 176.49(12)
P1 C15 C20 C19 -176.96(12)
O1 C1 C2 P1 97.28(15)
O1 C1 C3 C4 -2.5(2)
O1 C1 C3 C8 178.73(16)
O2 P1 C2 C1 65.44(12)
O2 P1 C9 C10 -25.46(15)
O2 P1 C9 C14 156.68(13)
O2 P1 C15 C16 5.96(14)
O2 P1 C15 C20 -175.96(12)
C1 C3 C4 C5 -176.70(15)
C1 C3 C8 C7 177.34(15)
C2 P1 C9 C10 -150.53(13)
C2 P1 C9 C14 31.61(15)
C2 P1 C15 C16 130.99(12)
C2 P1 C15 C20 -50.92(14)
C2 C1 C3 C4 176.67(14)
C2 C1 C3 C8 -2.1(2)
C3 C1 C2 P1 -81.86(15)
C3 C4 C5 C6 -0.7(2)
C4 C3 C8 C7 -1.4(2)
C4 C5 C6 Cl1 177.30(13)
C4 C5 C6 C7 -1.5(3)
C5 C6 C7 C8 2.2(3)
C6 C7 C8 C3 -0.7(3)
C8 C3 C4 C5 2.2(2)
C9 P1 C2 C1 -170.57(11)
C9 P1 C15 C16 -117.67(13)
C9 P1 C15 C20 60.42(14)
C9 C10 C11 C12 -1.1(3)
C10 C9 C14 C13 1.0(2)
C10 C11 C12 C13 1.0(3)
C11 C12 C13 C14 0.1(3)
C12 C13 C14 C9 -1.1(3)
C14 C9 C10 C11 0.1(2)
C15 P1 C2 C1 -58.14(12)
C15 P1 C9 C10 97.79(13)
C15 P1 C9 C14 -80.08(14)
C15 C16 C17 C18 0.5(2)
C16 C15 C20 C19 1.1(2)
C16 C17 C18 C19 1.2(3)
C17 C18 C19 C20 -1.7(3)
C18 C19 C20 C15 0.6(3)
C20 C15 C16 C17 -1.6(2)

_cod_database_fobs_code 2240623
